data_7156111
loop_
_publ_author_name
'Jardim, Guilherme A. M.'
'Oliveira, Willian X. C.'
'de Freitas, Rossimiriam P.'
'Menna-Barreto, Rubem F S'
'Silva, Thaissa L.'
'Goulart, Marilia O. F.'
'da Silva J\'unior, Eufr\^anio N'

_publ_section_title
;
 Direct sequential C-H iodination/organoyl-thiolation for the benzenoid
 A-ring modification of quinonoid deactivated systems: a new protocol for
 potent trypanocidal quinones.
;
_journal_issue 10
_journal_name_full 'Organic &amp; biomolecular chemistry'
_journal_page_first 1686
_journal_page_last 1691
_journal_paper_doi 10.1039/c8ob00196k
_journal_volume 16
_journal_year 2018
_chemical_formula_moiety 'C13 H9 F3 O3 S'
_chemical_formula_sum 'C13 H9 F3 O3 S'
_chemical_formula_weight 302.26
_space_group_crystal_system monoclinic
_space_group_IT_number 15
_space_group_name_Hall '-I 2ya'
_space_group_name_H-M_alt 'I 1 2/a 1'
_symmetry_space_group_name_Hall '-I 2ya'
_symmetry_space_group_name_H-M 'I 1 2/a 1'
_atom_sites_solution_hydrogens geom
_audit_creation_method SHELXL-2014/7
_audit_update_record
;
2018-02-07 deposited with the CCDC.
2018-02-08 downloaded from the CCDC.
;
_cell_angle_alpha 90
_cell_angle_beta 102.048(2)
_cell_angle_gamma 90
_cell_formula_units_Z 16
_cell_length_a 14.5769(4)
_cell_length_b 11.1576(2)
_cell_length_c 31.0437(7)
_cell_measurement_reflns_used 10365
_cell_measurement_temperature 200(2)
_cell_measurement_theta_max 66.4390
_cell_measurement_theta_min 2.8910
_cell_volume 4937.8(2)
_computing_cell_refinement 'CrysAlisPro 1.171.38.41 (Rigaku OD, 2015)'
_computing_data_collection 'CrysAlisPro 1.171.38.41 (Rigaku OD, 2015)'
_computing_data_reduction 'CrysAlisPro 1.171.38.41 (Rigaku OD, 2015)'
_computing_structure_refinement 'SHELXL-2014/7 (Sheldrick, 2014)'
_diffrn_ambient_temperature 200(2)
_diffrn_detector_area_resol_mean 10.4186
_diffrn_measured_fraction_theta_full 0.994
_diffrn_measured_fraction_theta_max 0.994
_diffrn_measurement_device_type 'Xcalibur, Atlas, Gemini ultra'
_diffrn_measurement_method '\w scans'
_diffrn_radiation_type CuK\a
_diffrn_radiation_wavelength 1.54184
_diffrn_reflns_av_R_equivalents 0.0655
_diffrn_reflns_av_unetI/netI 0.0308
_diffrn_reflns_Laue_measured_fraction_full 0.994
_diffrn_reflns_Laue_measured_fraction_max 0.994
_diffrn_reflns_limit_h_max 17
_diffrn_reflns_limit_h_min -17
_diffrn_reflns_limit_k_max 13
_diffrn_reflns_limit_k_min -13
_diffrn_reflns_limit_l_max 36
_diffrn_reflns_limit_l_min -36
_diffrn_reflns_number 33710
_diffrn_reflns_point_group_measured_fraction_full 0.994
_diffrn_reflns_point_group_measured_fraction_max 0.994
_diffrn_reflns_theta_full 66.550
_diffrn_reflns_theta_max 66.550
_diffrn_reflns_theta_min 2.911
_diffrn_source 'fine-focus sealed X-ray tube'
_exptl_absorpt_coefficient_mu 2.771
_exptl_absorpt_correction_T_max 0.752
_exptl_absorpt_correction_T_min 0.474
_exptl_absorpt_correction_type analytical
_exptl_absorpt_process_details
;
CrysAlisPro 1.171.38.41 (Rigaku Oxford Diffraction, 2015)
Analytical numeric absorption correction using a multifaceted crystal
                        model based on expressions derived by R.C. Clark & J.S. Reid.
(Clark, R. C. & Reid, J. S. (1995). Acta Cryst. A51, 887-897)
Empirical absorption correction using spherical harmonics,
 implemented in SCALE3 ABSPACK scaling algorithm.
;
_exptl_crystal_colour orange
_exptl_crystal_density_diffrn 1.626
_exptl_crystal_description plate
_exptl_crystal_F_000 2464
_exptl_crystal_size_max 0.360
_exptl_crystal_size_mid 0.277
_exptl_crystal_size_min 0.113
_refine_diff_density_max 3.194
_refine_diff_density_min -1.219
_refine_diff_density_rms 0.089
_refine_ls_extinction_coef 0.00017(6)
_refine_ls_extinction_expression Fc^*^=kFc[1+0.001xFc^2^\l^3^/sin(2\q)]^-1/4^
_refine_ls_extinction_method 'SHELXL-2014/7 (Sheldrick 2014'
_refine_ls_goodness_of_fit_ref 1.026
_refine_ls_hydrogen_treatment constr
_refine_ls_matrix_type full
_refine_ls_number_parameters 362
_refine_ls_number_reflns 4330
_refine_ls_number_restraints 1
_refine_ls_restrained_S_all 1.026
_refine_ls_R_factor_all 0.0933
_refine_ls_R_factor_gt 0.0830
_refine_ls_shift/su_max 0.000
_refine_ls_shift/su_mean 0.000
_refine_ls_structure_factor_coef Fsqd
_refine_ls_weighting_details 'w=1/[\s^2^(Fo^2^)+(0.0856P)^2^+42.1184P] where P=(Fo^2^+2Fc^2^)/3'
_refine_ls_weighting_scheme calc
_refine_ls_wR_factor_gt 0.2014
_refine_ls_wR_factor_ref 0.2103
_reflns_Friedel_coverage 0.000
_reflns_number_gt 3705
_reflns_number_total 4330
_reflns_threshold_expression 'I > 2\s(I)'
_cod_data_source_file c8ob00196k2.cif
_cod_data_source_block shelx_CCDC7
_cod_depositor_comments 'Adding full bibliography for 7156104--7156114.cif.'
_cod_database_code 7156111
_shelx_shelxl_version_number 2014/7
_shelx_space_group_comment
;
The symmetry employed for this shelxl refinement is uniquely defined
by the following loop, which should always be used as a source of
symmetry information in preference to the above space-group names.
They are only intended as comments.
;

loop_
_space_group_symop_operation_xyz
'x, y, z'
'-x+1/2, y, -z'
'x+1/2, y+1/2, z+1/2'
'-x+1, y+1/2, -z+1/2'
'-x, -y, -z'
'x-1/2, -y, z'
'-x+1/2, -y+1/2, -z+1/2'
'x, -y+1/2, z+1/2'

loop_
_atom_site_label
_atom_site_type_symbol
_atom_site_fract_x
_atom_site_fract_y
_atom_site_fract_z
_atom_site_U_iso_or_equiv
_atom_site_adp_type
_atom_site_occupancy
_atom_site_site_symmetry_order
_atom_site_calc_flag
_atom_site_refinement_flags_posn
_atom_site_refinement_flags_adp
_atom_site_refinement_flags_occupancy
S2 S 0.73635(8) -0.15580(10) 0.11819(4) 0.0379(3) Uani 1 1 d . . .
S1 S 0.93691(10) 0.37127(12) 0.09753(5) 0.0502(4) Uani 1 1 d . U .
F5 F 0.8364(2) -0.3528(3) 0.14449(11) 0.0593(9) Uani 1 1 d . . .
O6 O 0.9050(2) 0.1193(3) 0.27960(10) 0.0394(8) Uani 1 1 d . . .
F6 F 0.7146(2) -0.3348(3) 0.17157(12) 0.0617(9) Uani 1 1 d . . .
O4 O 0.7043(3) 0.0570(3) 0.09287(10) 0.0435(8) Uani 1 1 d . . .
O1 O 0.9885(3) -0.1972(3) 0.11649(11) 0.0487(9) Uani 1 1 d . . .
F4 F 0.7004(3) -0.3729(3) 0.10268(12) 0.0718(11) Uani 1 1 d . . .
O2 O 0.9984(3) 0.2544(3) 0.16912(11) 0.0490(9) Uani 1 1 d . . .
O5 O 0.8428(3) 0.3127(3) 0.23637(12) 0.0586(11) Uani 1 1 d . . .
O3 O 0.9151(3) -0.1360(3) 0.03596(11) 0.0503(9) Uani 1 1 d . . .
C1 C 0.9960(3) -0.0907(4) 0.12547(14) 0.0340(10) Uani 1 1 d . . .
C16 C 0.8702(3) 0.0546(4) 0.24311(14) 0.0322(9) Uani 1 1 d . . .
C19A C 0.7832(3) 0.0498(4) 0.16706(13) 0.0287(9) Uani 1 1 d . . .
C21 C 0.7495(4) -0.3097(4) 0.13591(17) 0.0452(12) Uani 1 1 d . . .
C18 C 0.8435(3) -0.1327(4) 0.20351(15) 0.0362(10) Uani 1 1 d . . .
H18 H 0.8522 -0.2152 0.2029 0.043 Uiso 1 1 calc R U .
C14 C 0.7601(4) 0.3050(4) 0.16398(16) 0.0406(11) Uani 1 1 d . . .
H14 H 0.7527 0.3879 0.1638 0.049 Uiso 1 1 calc R U .
C12 C 0.7347(3) 0.1139(4) 0.12686(14) 0.0321(9) Uani 1 1 d . . .
C15A C 0.8219(3) 0.1157(4) 0.20560(14) 0.0309(9) Uani 1 1 d . . .
C13 C 0.7237(3) 0.2457(4) 0.12723(14) 0.0346(10) Uani 1 1 d . . .
C2 C 1.0466(3) -0.0549(4) 0.16955(14) 0.0355(10) Uani 1 1 d . . .
H2 H 1.0755 -0.1143 0.1887 0.043 Uiso 1 1 calc R U .
C19 C 0.7917(3) -0.0753(4) 0.16610(14) 0.0311(9) Uani 1 1 d . . .
C15 C 0.8111(3) 0.2488(4) 0.20498(15) 0.0370(10) Uani 1 1 d . . .
C8A C 0.9564(3) 0.0049(4) 0.09316(14) 0.0336(10) Uani 1 1 d . . .
C22 C 0.9538(4) 0.0554(5) 0.31791(15) 0.0429(12) Uani 1 1 d . . .
H22A H 0.9750 0.1111 0.3415 0.064 Uiso 1 1 calc R U .
H22B H 0.9121 -0.0017 0.3268 0.064 Uiso 1 1 calc R U .
H22C H 1.0067 0.0142 0.3110 0.064 Uiso 1 1 calc R U .
C4A C 0.9617(3) 0.1248(4) 0.10763(14) 0.0323(9) Uani 1 1 d . . .
C3 C 1.0534(3) 0.0585(4) 0.18376(14) 0.0336(10) Uani 1 1 d . . .
C5 C 0.9266(3) 0.2185(4) 0.07878(14) 0.0360(10) Uani 1 1 d . . .
C4 C 1.0046(3) 0.1533(4) 0.15447(14) 0.0333(10) Uani 1 1 d . . .
C17 C 0.8817(3) -0.0701(4) 0.24121(14) 0.0360(10) Uani 1 1 d . . .
H17 H 0.9154 -0.1107 0.2656 0.043 Uiso 1 1 calc R U .
C8 C 0.9165(3) -0.0217(5) 0.04896(15) 0.0388(11) Uani 1 1 d . . .
C11 C 0.8777(4) -0.1628(5) -0.00964(17) 0.0515(13) Uani 1 1 d . . .
H11A H 0.8810 -0.2476 -0.0143 0.077 Uiso 1 1 calc R U .
H11B H 0.8136 -0.1371 -0.0174 0.077 Uiso 1 1 calc R U .
H11C H 0.9137 -0.1216 -0.0277 0.077 Uiso 1 1 calc R U .
C7 C 0.8793(4) 0.0726(5) 0.02088(15) 0.0428(11) Uani 1 1 d . . .
H7 H 0.8510 0.0562 -0.0082 0.051 Uiso 1 1 calc R U .
C6 C 0.8838(4) 0.1891(5) 0.03566(16) 0.0437(12) Uani 1 1 d . . .
H6 H 0.8577 0.2497 0.0164 0.052 Uiso 1 1 calc R U .
C9 C 1.1037(4) 0.0967(5) 0.22868(15) 0.0416(11) Uani 1 1 d . . .
H9A H 1.0993 0.1821 0.2313 0.062 Uiso 0.5 1 calc R U P
H9B H 1.0757 0.0586 0.2505 0.062 Uiso 0.5 1 calc R U P
H9C H 1.1685 0.0739 0.2331 0.062 Uiso 0.5 1 calc R U P
H9D H 1.1298 0.0276 0.2453 0.062 Uiso 0.5 1 calc R U P
H9E H 1.1533 0.1512 0.2261 0.062 Uiso 0.5 1 calc R U P
H9F H 1.0605 0.1358 0.2435 0.062 Uiso 0.5 1 calc R U P
C20 C 0.6743(4) 0.3036(4) 0.08529(16) 0.0440(12) Uani 1 1 d . . .
H20A H 0.6542 0.2431 0.0634 0.066 Uiso 0.5 1 calc R U P
H20B H 0.6207 0.3469 0.0904 0.066 Uiso 0.5 1 calc R U P
H20C H 0.7163 0.3580 0.0752 0.066 Uiso 0.5 1 calc R U P
H20D H 0.6732 0.3889 0.0893 0.066 Uiso 0.5 1 calc R U P
H20E H 0.7068 0.2851 0.0622 0.066 Uiso 0.5 1 calc R U P
H20F H 0.6112 0.2740 0.0775 0.066 Uiso 0.5 1 calc R U P
F2 F 0.8393(5) 0.4543(4) 0.02336(16) 0.129(2) Uani 1 1 d . . .
F3 F 0.9793(6) 0.4106(4) 0.02181(19) 0.136(3) Uani 1 1 d . . .
F1 F 0.9494(4) 0.5637(3) 0.05994(15) 0.1001(16) Uani 1 1 d . . .
C10 C 0.9253(7) 0.4496(6) 0.0485(3) 0.079(2) Uani 1 1 d . U .

loop_
_atom_site_aniso_label
_atom_site_aniso_U_11
_atom_site_aniso_U_22
_atom_site_aniso_U_33
_atom_site_aniso_U_23
_atom_site_aniso_U_13
_atom_site_aniso_U_12
S2 0.0449(7) 0.0324(6) 0.0306(6) -0.0037(4) -0.0053(5) -0.0006(5)
S1 0.0495(7) 0.0440(7) 0.0523(8) -0.0109(6) -0.0004(6) -0.0038(6)
F5 0.060(2) 0.0451(17) 0.068(2) -0.0026(15) 0.0027(16) 0.0174(15)
O6 0.0518(19) 0.0377(17) 0.0227(15) -0.0003(13) -0.0063(13) -0.0029(15)
F6 0.066(2) 0.0513(19) 0.068(2) 0.0097(16) 0.0127(17) -0.0154(16)
O4 0.058(2) 0.0365(18) 0.0280(16) -0.0022(14) -0.0085(14) 0.0025(15)
O1 0.068(2) 0.0352(19) 0.0372(18) -0.0038(15) -0.0030(16) 0.0032(16)
F4 0.090(3) 0.0387(17) 0.070(2) -0.0153(16) -0.0201(19) -0.0091(17)
O2 0.061(2) 0.0377(19) 0.0411(19) -0.0071(15) -0.0062(16) 0.0024(16)
O5 0.093(3) 0.036(2) 0.0354(19) -0.0066(15) -0.0122(19) -0.0006(19)
O3 0.071(2) 0.044(2) 0.0293(17) -0.0073(15) -0.0044(16) 0.0004(18)
C1 0.032(2) 0.037(3) 0.031(2) -0.0020(19) 0.0023(17) -0.0010(19)
C16 0.033(2) 0.035(2) 0.026(2) -0.0011(17) 0.0002(17) -0.0056(18)
C19A 0.029(2) 0.032(2) 0.024(2) 0.0018(17) 0.0028(16) -0.0030(17)
C21 0.050(3) 0.033(3) 0.047(3) -0.005(2) -0.002(2) -0.004(2)
C18 0.040(2) 0.034(2) 0.032(2) 0.0040(18) 0.0007(18) -0.0002(19)
C14 0.052(3) 0.027(2) 0.040(3) 0.0000(19) 0.003(2) 0.003(2)
C12 0.033(2) 0.035(2) 0.026(2) 0.0011(18) 0.0012(17) 0.0008(18)
C15A 0.035(2) 0.031(2) 0.025(2) 0.0014(17) 0.0019(17) -0.0019(18)
C13 0.038(2) 0.034(2) 0.030(2) 0.0036(18) 0.0028(18) 0.0013(19)
C2 0.037(2) 0.038(2) 0.029(2) 0.0030(19) 0.0021(18) 0.0033(19)
C19 0.029(2) 0.034(2) 0.029(2) -0.0009(18) 0.0021(17) -0.0035(18)
C15 0.046(3) 0.033(2) 0.030(2) -0.0013(19) 0.0009(19) -0.002(2)
C8A 0.032(2) 0.039(2) 0.028(2) 0.0015(19) 0.0037(17) -0.0014(18)
C22 0.052(3) 0.044(3) 0.026(2) 0.003(2) -0.008(2) -0.007(2)
C4A 0.028(2) 0.038(2) 0.029(2) 0.0002(18) 0.0025(17) -0.0021(18)
C3 0.032(2) 0.042(3) 0.026(2) -0.0007(18) 0.0023(17) -0.0021(19)
C5 0.035(2) 0.040(3) 0.030(2) 0.0020(19) 0.0007(18) -0.0033(19)
C4 0.033(2) 0.036(2) 0.027(2) 0.0017(18) -0.0005(17) -0.0025(18)
C17 0.041(2) 0.034(2) 0.028(2) 0.0042(18) -0.0026(18) -0.0012(19)
C8 0.041(3) 0.044(3) 0.028(2) -0.004(2) 0.0017(19) -0.001(2)
C11 0.058(3) 0.060(3) 0.032(3) -0.013(2) 0.000(2) -0.003(3)
C7 0.048(3) 0.051(3) 0.024(2) -0.001(2) -0.0049(19) -0.003(2)
C6 0.045(3) 0.047(3) 0.034(2) 0.007(2) -0.003(2) -0.001(2)
C9 0.048(3) 0.042(3) 0.029(2) 0.002(2) -0.006(2) -0.002(2)
C20 0.055(3) 0.035(3) 0.036(3) 0.007(2) -0.003(2) 0.001(2)
F2 0.203(6) 0.071(3) 0.076(3) 0.009(2) -0.057(4) 0.031(3)
F3 0.253(8) 0.066(3) 0.128(4) 0.005(3) 0.130(5) -0.020(4)
F1 0.173(5) 0.044(2) 0.086(3) 0.009(2) 0.033(3) -0.011(3)
C10 0.122(6) 0.046(4) 0.072(3) 0.002(3) 0.026(5) -0.005(4)

loop_
_atom_type_symbol
_atom_type_description
_atom_type_scat_dispersion_real
_atom_type_scat_dispersion_imag
_atom_type_scat_source
C C 0.0181 0.0091 'International Tables Vol C Tables 4.2.6.8 and 6.1.1.4'
O O 0.0492 0.0322 'International Tables Vol C Tables 4.2.6.8 and 6.1.1.4'
F F 0.0727 0.0534 'International Tables Vol C Tables 4.2.6.8 and 6.1.1.4'
S S 0.3331 0.5567 'International Tables Vol C Tables 4.2.6.8 and 6.1.1.4'
H H 0.0000 0.0000 'International Tables Vol C Tables 4.2.6.8 and 6.1.1.4'

loop_
_geom_angle_atom_site_label_1
_geom_angle_atom_site_label_2
_geom_angle_atom_site_label_3
_geom_angle
C19 S2 C21 103.0(2)
C10 S1 C5 102.0(3)
C16 O6 C22 117.6(4)
C8 O3 C11 118.3(4)
O1 C1 C2 118.8(4)
O1 C1 C8A 122.5(4)
C2 C1 C8A 118.6(4)
O6 C16 C17 122.5(4)
O6 C16 C15A 118.2(4)
C17 C16 C15A 119.3(4)
C19 C19A C15A 120.9(4)
C19 C19A C12 119.4(4)
C15A C19A C12 119.7(4)
F5 C21 F4 107.5(4)
F5 C21 F6 105.6(4)
F4 C21 F6 107.1(4)
F5 C21 S2 116.3(4)
F4 C21 S2 105.3(4)
F6 C21 S2 114.7(4)
C17 C18 C19 121.7(4)
C17 C18 H18 119.1
C19 C18 H18 119.1
C13 C14 C15 124.6(4)
C13 C14 H14 117.7
C15 C14 H14 117.7
O4 C12 C13 119.9(4)
O4 C12 C19A 119.7(4)
C13 C12 C19A 120.4(4)
C16 C15A C19A 119.3(4)
C16 C15A C15 121.7(4)
C19A C15A C15 118.9(4)
C14 C13 C12 118.5(4)
C14 C13 C20 124.4(4)
C12 C13 C20 117.1(4)
C3 C2 C1 123.6(4)
C3 C2 H2 118.2
C1 C2 H2 118.2
C18 C19 C19A 118.1(4)
C18 C19 S2 122.3(3)
C19A C19 S2 119.6(3)
O5 C15 C14 118.7(4)
O5 C15 C15A 123.4(4)
C14 C15 C15A 117.9(4)
C8 C8A C4A 119.7(4)
C8 C8A C1 121.9(4)
C4A C8A C1 118.4(4)
O6 C22 H22A 109.5
O6 C22 H22B 109.5
H22A C22 H22B 109.5
O6 C22 H22C 109.5
H22A C22 H22C 109.5
H22B C22 H22C 109.5
C5 C4A C8A 121.1(4)
C5 C4A C4 119.1(4)
C8A C4A C4 119.8(4)
C2 C3 C4 118.8(4)
C2 C3 C9 124.4(4)
C4 C3 C9 116.7(4)
C6 C5 C4A 117.9(4)
C6 C5 S1 121.7(4)
C4A C5 S1 120.4(3)
O2 C4 C3 119.6(4)
O2 C4 C4A 120.6(4)
C3 C4 C4A 119.9(4)
C18 C17 C16 120.5(4)
C18 C17 H17 119.8
C16 C17 H17 119.8
O3 C8 C7 123.3(4)
O3 C8 C8A 118.2(4)
C7 C8 C8A 118.5(4)
O3 C11 H11A 109.5
O3 C11 H11B 109.5
H11A C11 H11B 109.5
O3 C11 H11C 109.5
H11A C11 H11C 109.5
H11B C11 H11C 109.5
C6 C7 C8 121.1(4)
C6 C7 H7 119.4
C8 C7 H7 119.4
C7 C6 C5 121.6(5)
C7 C6 H6 119.2
C5 C6 H6 119.2
C3 C9 H9A 109.5
C3 C9 H9B 109.5
H9A C9 H9B 109.5
C3 C9 H9C 109.5
H9A C9 H9C 109.5
H9B C9 H9C 109.5
C3 C9 H9D 109.5
H9A C9 H9D 141.1
H9B C9 H9D 56.3
H9C C9 H9D 56.3
C3 C9 H9E 109.5
H9A C9 H9E 56.3
H9B C9 H9E 141.1
H9C C9 H9E 56.3
H9D C9 H9E 109.5
C3 C9 H9F 109.5
H9A C9 H9F 56.3
H9B C9 H9F 56.3
H9C C9 H9F 141.1
H9D C9 H9F 109.5
H9E C9 H9F 109.5
C13 C20 H20A 109.5
C13 C20 H20B 109.5
H20A C20 H20B 109.5
C13 C20 H20C 109.5
H20A C20 H20C 109.5
H20B C20 H20C 109.5
C13 C20 H20D 109.5
H20A C20 H20D 141.1
H20B C20 H20D 56.3
H20C C20 H20D 56.3
C13 C20 H20E 109.5
H20A C20 H20E 56.3
H20B C20 H20E 141.1
H20C C20 H20E 56.3
H20D C20 H20E 109.5
C13 C20 H20F 109.5
H20A C20 H20F 56.3
H20B C20 H20F 56.3
H20C C20 H20F 141.1
H20D C20 H20F 109.5
H20E C20 H20F 109.5
F3 C10 F2 104.7(7)
F3 C10 F1 108.5(7)
F2 C10 F1 106.2(6)
F3 C10 S1 114.9(6)
F2 C10 S1 116.2(6)
F1 C10 S1 105.9(5)

loop_
_geom_bond_atom_site_label_1
_geom_bond_atom_site_label_2
_geom_bond_distance
S2 C19 1.780(4)
S2 C21 1.801(5)
S1 C10 1.732(7)
S1 C5 1.797(5)
F5 C21 1.329(6)
O6 C16 1.350(5)
O6 C22 1.440(5)
F6 C21 1.341(7)
O4 C12 1.232(5)
O1 C1 1.220(6)
F4 C21 1.329(6)
O2 C4 1.227(6)
O5 C15 1.218(6)
O3 C8 1.336(6)
O3 C11 1.438(6)
C1 C2 1.468(6)
C1 C8A 1.495(6)
C16 C17 1.404(7)
C16 C15A 1.405(6)
C19A C19 1.402(6)
C19A C15A 1.417(6)
C19A C12 1.484(6)
C18 C17 1.377(6)
C18 C19 1.400(6)
C18 H18 0.9300
C14 C13 1.330(7)
C14 C15 1.474(7)
C14 H14 0.9300
C12 C13 1.480(7)
C15A C15 1.493(6)
C13 C20 1.497(6)
C2 C3 1.337(7)
C2 H2 0.9300
C8A C8 1.406(6)
C8A C4A 1.409(7)
C22 H22A 0.9600
C22 H22B 0.9600
C22 H22C 0.9600
C4A C5 1.402(6)
C4A C4 1.492(6)
C3 C4 1.477(6)
C3 C9 1.495(6)
C5 C6 1.393(7)
C17 H17 0.9300
C8 C7 1.402(7)
C11 H11A 0.9600
C11 H11B 0.9600
C11 H11C 0.9600
C7 C6 1.375(8)
C7 H7 0.9300
C6 H6 0.9300
C9 H9A 0.9600
C9 H9B 0.9600
C9 H9C 0.9600
C9 H9D 0.9600
C9 H9E 0.9600
C9 H9F 0.9600
C20 H20A 0.9600
C20 H20B 0.9600
C20 H20C 0.9600
C20 H20D 0.9600
C20 H20E 0.9600
C20 H20F 0.9600
F2 C10 1.333(10)
F3 C10 1.330(9)
F1 C10 1.349(8)

loop_
_geom_torsion_atom_site_label_1
_geom_torsion_atom_site_label_2
_geom_torsion_atom_site_label_3
_geom_torsion_atom_site_label_4
_geom_torsion
C22 O6 C16 C17 -1.5(6)
C22 O6 C16 C15A 179.5(4)
C19 S2 C21 F5 -67.7(4)
C19 S2 C21 F4 173.5(4)
C19 S2 C21 F6 56.1(4)
C19 C19A C12 O4 -1.6(6)
C15A C19A C12 O4 177.2(4)
C19 C19A C12 C13 179.2(4)
C15A C19A C12 C13 -2.0(6)
O6 C16 C15A C19A -179.0(4)
C17 C16 C15A C19A 2.0(6)
O6 C16 C15A C15 1.8(6)
C17 C16 C15A C15 -177.2(4)
C19 C19A C15A C16 0.7(6)
C12 C19A C15A C16 -178.1(4)
C19 C19A C15A C15 179.9(4)
C12 C19A C15A C15 1.1(6)
C15 C14 C13 C12 0.0(8)
C15 C14 C13 C20 -178.2(5)
O4 C12 C13 C14 -177.8(5)
C19A C12 C13 C14 1.4(7)
O4 C12 C13 C20 0.6(7)
C19A C12 C13 C20 179.7(4)
O1 C1 C2 C3 -175.3(5)
C8A C1 C2 C3 5.3(7)
C17 C18 C19 C19A 3.0(7)
C17 C18 C19 S2 -176.4(4)
C15A C19A C19 C18 -3.1(6)
C12 C19A C19 C18 175.7(4)
C15A C19A C19 S2 176.3(3)
C12 C19A C19 S2 -4.9(6)
C21 S2 C19 C18 9.0(4)
C21 S2 C19 C19A -170.5(4)
C13 C14 C15 O5 178.7(5)
C13 C14 C15 C15A -0.9(8)
C16 C15A C15 O5 -0.1(8)
C19A C15A C15 O5 -179.2(5)
C16 C15A C15 C14 179.4(4)
C19A C15A C15 C14 0.2(6)
O1 C1 C8A C8 -6.7(7)
C2 C1 C8A C8 172.7(4)
O1 C1 C8A C4A 174.7(4)
C2 C1 C8A C4A -5.9(6)
C8 C8A C4A C5 0.8(7)
C1 C8A C4A C5 179.4(4)
C8 C8A C4A C4 -179.6(4)
C1 C8A C4A C4 -0.9(6)
C1 C2 C3 C4 2.5(7)
C1 C2 C3 C9 179.3(4)
C8A C4A C5 C6 1.9(7)
C4 C4A C5 C6 -177.7(4)
C8A C4A C5 S1 -178.2(3)
C4 C4A C5 S1 2.1(6)
C10 S1 C5 C6 -21.1(5)
C10 S1 C5 C4A 159.0(5)
C2 C3 C4 O2 169.3(5)
C9 C3 C4 O2 -7.8(7)
C2 C3 C4 C4A -9.5(6)
C9 C3 C4 C4A 173.5(4)
C5 C4A C4 O2 9.6(7)
C8A C4A C4 O2 -170.1(4)
C5 C4A C4 C3 -171.6(4)
C8A C4A C4 C3 8.7(6)
C19 C18 C17 C16 -0.4(7)
O6 C16 C17 C18 178.9(4)
C15A C16 C17 C18 -2.1(7)
C11 O3 C8 C7 3.2(8)
C11 O3 C8 C8A -177.5(4)
C4A C8A C8 O3 178.1(4)
C1 C8A C8 O3 -0.5(7)
C4A C8A C8 C7 -2.6(7)
C1 C8A C8 C7 178.8(4)
O3 C8 C7 C6 -178.9(5)
C8A C8 C7 C6 1.8(8)
C8 C7 C6 C5 1.0(8)
C4A C5 C6 C7 -2.8(7)
S1 C5 C6 C7 177.4(4)
C5 S1 C10 F3 -49.3(7)
C5 S1 C10 F2 73.5(6)
C5 S1 C10 F1 -169.0(5)
